data_4335337
loop_
_publ_author_name
'Gregory J. Barbante'
'Paul S. Francis'
'Conor F. Hogan'
'Peyman R. Kheradmand'
'David J. D. Wilson'
'Peter J. Barnard'

_publ_contact_author_address
;
Department of Chemistry
La Trobe University
Victoria 3086
Australia
;
_publ_contact_author_email p.barnard@latrobe.edu.au
_publ_contact_author_name 'Dr. Peter J. Barnard'
_publ_contact_author_phone '+ 61 3 94792516'
_publ_section_title
;
 Electrochemiluminescent Ruthenium(II) N-Heterocyclic Carbene Complexes: a
 Combined Experimental and Theoretical Study
;
_journal_name_full 'Inorganic Chemistry'
_journal_page_first 7448
_journal_page_last 7459
_journal_paper_doi 10.1021/ic400263r
_journal_volume 52
_journal_year 2013
_chemical_formula_moiety 'C39 H31 N7 Ru, 2(F6 P), C H3 O'
_chemical_formula_sum 'C40 H34 F12 N7 O P2 Ru'
_chemical_formula_weight 1019.75
_chemical_name_systematic
;
 ? 
;
_space_group_crystal_system monoclinic
_space_group_IT_number 14
_space_group_name_Hall '-P 2ybc'
_space_group_name_H-M_alt 'P 1 21/c 1'
_symmetry_space_group_name_Hall '-P 2ybc'
_symmetry_space_group_name_H-M 'P 1 21/c 1'
_atom_sites_solution_hydrogens geom
_atom_sites_solution_primary direct
_atom_sites_solution_secondary difmap
_audit_creation_date 2011-08-31
_audit_creation_method
;
  Olex2 1.1
  (compiled 2011.08.18 svn.r1932, GUI svn.r3819)
;
_cell_angle_alpha 90.00
_cell_angle_beta 106.6800(10)
_cell_angle_gamma 90.00
_cell_formula_units_Z 4
_cell_length_a 9.79520(10)
_cell_length_b 18.7887(3)
_cell_length_c 22.5522(3)
_cell_measurement_reflns_used 20885
_cell_measurement_temperature 173
_cell_measurement_theta_max 29.3356
_cell_measurement_theta_min 2.5974
_cell_volume 3975.84(9)
_computing_cell_refinement
;
CrysAlisPro, Oxford Diffraction Ltd.,
Version 1.171.35.11 (release 16-05-2011 CrysAlis171 .NET)
(compiled May 16 2011,17:55:39)
;
_computing_data_collection
;
CrysAlisPro, Oxford Diffraction Ltd.,
Version 1.171.35.11 (release 16-05-2011 CrysAlis171 .NET)
(compiled May 16 2011,17:55:39)
;
_computing_data_reduction
;
CrysAlisPro, Oxford Diffraction Ltd.,
Version 1.171.35.11 (release 16-05-2011 CrysAlis171 .NET)
(compiled May 16 2011,17:55:39)
;
_computing_molecular_graphics
;
O. V. Dolomanov, L. J. Bourhis, R. J. Gildea, J. A. K. Howard and H. Puschmann,
OLEX2: a complete structure solution, refinement and analysis program.
J. Appl. Cryst. (2009). 42, 339-341.
;
_computing_publication_material
;
O. V. Dolomanov, L. J. Bourhis, R. J. Gildea, J. A. K. Howard and H. Puschmann,
OLEX2: a complete structure solution, refinement and analysis program.
J. Appl. Cryst. (2009). 42, 339-341.
;
_computing_structure_refinement
;
SHELXL, G.M. Sheldrick, Acta Cryst.
2008). A64, 112-122
;
_computing_structure_solution
;
SHELXS, G.M. Sheldrick, Acta Cryst.
(2008). A64, 112-122
;
_diffrn_ambient_temperature 173
_diffrn_detector_area_resol_mean 10.3281
_diffrn_measured_fraction_theta_full 0.996
_diffrn_measured_fraction_theta_max 0.996
_diffrn_measurement_device_type 'Xcalibur, Atlas, Gemini'
_diffrn_radiation_monochromator graphite
_diffrn_radiation_type MoK\a
_diffrn_radiation_wavelength 0.71073
_diffrn_reflns_av_R_equivalents 0.0264
_diffrn_reflns_av_unetI/netI 0.0214
_diffrn_reflns_limit_h_max 12
_diffrn_reflns_limit_h_min -12
_diffrn_reflns_limit_k_max 24
_diffrn_reflns_limit_k_min -23
_diffrn_reflns_limit_l_max 28
_diffrn_reflns_limit_l_min -28
_diffrn_reflns_number 43041
_diffrn_reflns_theta_full 27.10
_diffrn_reflns_theta_max 27.10
_diffrn_reflns_theta_min 2.66
_diffrn_source 'fine-focus sealed tube'
_exptl_absorpt_coefficient_mu 0.576
_exptl_absorpt_correction_T_max 1.00000
_exptl_absorpt_correction_T_min 0.97387
_exptl_absorpt_correction_type multi-scan
_exptl_absorpt_process_details
;
CrysAlisPro, Agilent Technologies,
Version 1.171.35.11 (release 16-05-2011 CrysAlis171 .NET)
(compiled May 16 2011,17:55:39)
empirical absorption correction using spherical harmonics,
 implemented in SCALE3 ABSPACK scaling algorithm.
;
_exptl_crystal_colour 'clear reddish orange'
_exptl_crystal_colour_lustre clear
_exptl_crystal_colour_modifier reddish
_exptl_crystal_colour_primary orange
_exptl_crystal_density_diffrn 1.704
_exptl_crystal_description needle
_exptl_crystal_F_000 2052
_exptl_crystal_recrystallization_method 'Crystals grown from a methanol solution of compound'
_exptl_crystal_size_max 0.15
_exptl_crystal_size_mid 0.07
_exptl_crystal_size_min 0.05
_refine_diff_density_max 1.363
_refine_diff_density_min -0.941
_refine_diff_density_rms 0.098
_refine_ls_extinction_method none
_refine_ls_goodness_of_fit_ref 1.033
_refine_ls_hydrogen_treatment constr
_refine_ls_matrix_type full
_refine_ls_number_parameters 564
_refine_ls_number_reflns 8736
_refine_ls_number_restraints 20
_refine_ls_restrained_S_all 1.034
_refine_ls_R_factor_all 0.0557
_refine_ls_R_factor_gt 0.0478
_refine_ls_shift/su_max 0.001
_refine_ls_shift/su_mean 0.000
_refine_ls_structure_factor_coef Fsqd
_refine_ls_weighting_details 'calc w=1/[\s^2^(Fo^2^)+(0.0722P)^2^+8.9799P] where P=(Fo^2^+2Fc^2^)/3'
_refine_ls_weighting_scheme calc
_refine_ls_wR_factor_gt 0.1292
_refine_ls_wR_factor_ref 0.1362
_reflns_number_gt 7620
_reflns_number_total 8736
_reflns_threshold_expression >2sigma(I)
_cod_data_source_file ic400263r_si_002_5.cif
_cod_data_source_block 4.(PF6)2
_cod_database_code 4335337

loop_
_space_group_symop_id
_space_group_symop_operation_xyz
1 'x, y, z'
2 '-x, y+1/2, -z+1/2'
3 '-x, -y, -z'
4 'x, -y-1/2, z-1/2'

loop_
_atom_site_label
_atom_site_type_symbol
_atom_site_fract_x
_atom_site_fract_y
_atom_site_fract_z
_atom_site_U_iso_or_equiv
_atom_site_adp_type
_atom_site_occupancy
_atom_site_symmetry_multiplicity
_atom_site_calc_flag
_atom_site_refinement_flags
_atom_site_disorder_assembly
_atom_site_disorder_group
Ru1 Ru 0.46015(2) 0.757669(13) 0.444653(11) 0.02233(9) Uani 1 1 d . . .
N1 N 0.3352(3) 0.67259(14) 0.40260(12) 0.0268(5) Uani 1 1 d . . .
N2 N 0.4154(3) 0.62546(14) 0.50006(12) 0.0245(5) Uani 1 1 d . . .
N3 N 0.5884(3) 0.67672(14) 0.56973(12) 0.0250(5) Uani 1 1 d . A .
N4 N 0.5640(3) 0.84578(14) 0.49144(12) 0.0248(5) Uani 1 1 d . . .
N5 N 0.3054(3) 0.79994(14) 0.48031(12) 0.0261(5) Uani 1 1 d . . .
N6 N 0.4124(3) 0.82127(14) 0.36392(12) 0.0275(6) Uani 1 1 d . . .
N7 N 0.6192(3) 0.72942(15) 0.40614(13) 0.0272(6) Uani 1 1 d . . .
C1 C 0.3226(3) 0.61851(17) 0.44023(15) 0.0263(6) Uani 1 1 d . . .
C2 C 0.2262(4) 0.56346(19) 0.42064(17) 0.0332(7) Uani 1 1 d . . .
H2 H 0.2158 0.5283 0.4480 0.040 Uiso 1 1 calc R . .
C3 C 0.1459(4) 0.5622(2) 0.35922(19) 0.0403(9) Uani 1 1 d . . .
H3 H 0.0808 0.5257 0.3447 0.048 Uiso 1 1 calc R . .
C4 C 0.1625(4) 0.6152(2) 0.31973(18) 0.0410(9) Uani 1 1 d . . .
H4 H 0.1109 0.6140 0.2781 0.049 Uiso 1 1 calc R . .
C5 C 0.2565(4) 0.66974(19) 0.34251(16) 0.0356(8) Uani 1 1 d . . .
H5 H 0.2663 0.7058 0.3158 0.043 Uiso 1 1 calc R . .
C6 C 0.5004(3) 0.68625(16) 0.51218(14) 0.0241(6) Uani 1 1 d . . .
C7 C 0.4503(3) 0.57874(17) 0.55094(15) 0.0264(6) Uani 1 1 d . . .
C8 C 0.3986(4) 0.51358(19) 0.56374(17) 0.0338(7) Uani 1 1 d . . .
H8 H 0.3250 0.4905 0.5347 0.041 Uiso 1 1 calc R . .
C9 C 0.4610(4) 0.4844(2) 0.62153(18) 0.0386(8) Uani 1 1 d . . .
H9 H 0.4277 0.4411 0.6316 0.046 Uiso 1 1 calc R . .
C10 C 0.5725(4) 0.5182(2) 0.66514(17) 0.0366(8) Uani 1 1 d . . .
H10 H 0.6118 0.4969 0.7035 0.044 Uiso 1 1 calc R . .
C11 C 0.6257(4) 0.58271(19) 0.65236(15) 0.0307(7) Uani 1 1 d . . .
H11 H 0.7011 0.6052 0.6809 0.037 Uiso 1 1 calc R . .
C12 C 0.5613(3) 0.61228(17) 0.59488(15) 0.0258(6) Uani 1 1 d . . .
C20 C 0.4903(3) 0.88303(16) 0.52395(14) 0.0263(6) Uani 1 1 d . . .
C21 C 0.5492(4) 0.94285(19) 0.55831(16) 0.0346(8) Uani 1 1 d . . .
H21 H 0.4990 0.9671 0.5813 0.041 Uiso 1 1 calc R . .
C22 C 0.6830(4) 0.96588(19) 0.55783(17) 0.0393(8) Uani 1 1 d . . .
H22 H 0.7248 1.0050 0.5814 0.047 Uiso 1 1 calc R . .
C23 C 0.7537(4) 0.9302(2) 0.52197(18) 0.0389(8) Uani 1 1 d . . .
H23 H 0.8417 0.9462 0.5195 0.047 Uiso 1 1 calc R . .
C24 C 0.6912(4) 0.87042(19) 0.48983(16) 0.0326(7) Uani 1 1 d . . .
H24 H 0.7396 0.8462 0.4661 0.039 Uiso 1 1 calc R . .
C25 C 0.3462(3) 0.85727(16) 0.51807(15) 0.0273(6) Uani 1 1 d . . .
C26 C 0.2555(4) 0.8879(2) 0.54786(18) 0.0383(8) Uani 1 1 d . . .
H26 H 0.2848 0.9269 0.5738 0.046 Uiso 1 1 calc R . .
C27 C 0.1201(4) 0.8596(2) 0.5384(2) 0.0472(10) Uani 1 1 d . . .
H27 H 0.0579 0.8791 0.5583 0.057 Uiso 1 1 calc R . .
C28 C 0.0789(4) 0.8028(2) 0.4997(2) 0.0435(9) Uani 1 1 d . . .
H28 H -0.0121 0.7838 0.4925 0.052 Uiso 1 1 calc R . .
C29 C 0.1734(4) 0.77412(19) 0.47142(18) 0.0350(8) Uani 1 1 d . . .
H29 H 0.1447 0.7353 0.4452 0.042 Uiso 1 1 calc R . .
C30 C 0.5037(4) 0.81468(19) 0.32927(15) 0.0312(7) Uani 1 1 d . . .
C31 C 0.4846(5) 0.8540(2) 0.27524(17) 0.0445(9) Uani 1 1 d . . .
H31 H 0.5483 0.8491 0.2519 0.053 Uiso 1 1 calc R . .
C32 C 0.3722(5) 0.8999(2) 0.25658(19) 0.0499(10) Uani 1 1 d . . .
H32 H 0.3591 0.9266 0.2207 0.060 Uiso 1 1 calc R . .
C33 C 0.2777(5) 0.9060(2) 0.29198(19) 0.0466(10) Uani 1 1 d . . .
H33 H 0.1996 0.9364 0.2799 0.056 Uiso 1 1 calc R . .
C34 C 0.3020(4) 0.86633(19) 0.34519(17) 0.0354(8) Uani 1 1 d . . .
H34 H 0.2395 0.8708 0.3692 0.042 Uiso 1 1 calc R . .
C35 C 0.6191(4) 0.76275(19) 0.35285(16) 0.0326(7) Uani 1 1 d . . .
C36 C 0.7235(4) 0.7485(2) 0.32382(19) 0.0459(10) Uani 1 1 d . . .
H36 H 0.7234 0.7726 0.2878 0.055 Uiso 1 1 calc R . .
C37 C 0.8273(4) 0.6983(3) 0.3487(2) 0.0535(12) Uani 1 1 d . . .
H37 H 0.8966 0.6879 0.3291 0.064 Uiso 1 1 calc R . .
C38 C 0.8276(4) 0.6640(2) 0.40258(19) 0.0442(9) Uani 1 1 d . . .
H38 H 0.8965 0.6300 0.4200 0.053 Uiso 1 1 calc R . .
C39 C 0.7230(4) 0.68107(19) 0.43034(17) 0.0340(7) Uani 1 1 d . . .
H39 H 0.7240 0.6585 0.4671 0.041 Uiso 1 1 calc R . .
P1 P 0.04634(11) 0.61140(6) 0.58523(5) 0.0397(2) Uani 1 1 d . . .
F1 F 0.0895(3) 0.61715(17) 0.52345(13) 0.0672(8) Uani 1 1 d . . .
F2 F -0.1079(3) 0.58478(17) 0.54982(16) 0.0760(9) Uani 1 1 d . . .
F3 F -0.0145(4) 0.69069(15) 0.5737(2) 0.0884(12) Uani 1 1 d . . .
F4 F 0.1977(4) 0.6411(3) 0.62105(17) 0.1051(14) Uani 1 1 d . . .
F5 F 0.1010(4) 0.53322(19) 0.5961(2) 0.0972(13) Uani 1 1 d . . .
F6 F 0.0006(4) 0.6083(2) 0.64759(15) 0.0982(12) Uani 1 1 d . . .
P2 P 0.11031(11) 0.46232(7) 0.15269(5) 0.0481(3) Uani 1 1 d . . .
F7 F 0.0660(5) 0.4880(2) 0.08286(18) 0.1052(13) Uani 1 1 d . . .
F8 F 0.2120(8) 0.5242(3) 0.1743(2) 0.166(3) Uani 1 1 d . . .
F9 F 0.0066(9) 0.5124(6) 0.1681(6) 0.312(7) Uani 1 1 d . . .
F10 F -0.0184(6) 0.4154(4) 0.1348(2) 0.187(4) Uani 1 1 d . . .
F11 F 0.2144(10) 0.4187(6) 0.1310(4) 0.288(6) Uani 1 1 d . . .
F12 F 0.1637(7) 0.4299(4) 0.2158(2) 0.198(4) Uani 1 1 d . . .
C13 C 0.6954(4) 0.72736(18) 0.60252(16) 0.0323(7) Uani 1 1 d D . .
H13A H 0.7246 0.7575 0.5735 0.039 Uiso 0.416(9) 1 calc PR A 1
H13B H 0.7786 0.7027 0.6280 0.039 Uiso 0.416(9) 1 calc PR A 1
H13C H 0.7291 0.7523 0.5718 0.039 Uiso 0.584(9) 1 calc PR A 2
H13D H 0.7753 0.7002 0.6277 0.039 Uiso 0.584(9) 1 calc PR A 2
C14 C 0.6226(13) 0.7742(6) 0.6449(7) 0.0331(17) Uani 0.416(9) 1 d PGD A 1
C15 C 0.4878(12) 0.7631(6) 0.6519(6) 0.0365(19) Uani 0.416(9) 1 d PGD A 1
H15 H 0.4329 0.7249 0.6322 0.044 Uiso 0.416(9) 1 calc PR A 1
C18 C 0.4349(10) 0.8092(6) 0.6882(6) 0.055(2) Uani 0.416(9) 1 d PGD A 1
H18 H 0.3447 0.8018 0.6928 0.066 Uiso 0.416(9) 1 calc PR A 1
C17 C 0.5169(13) 0.8664(6) 0.7176(5) 0.070(4) Uani 0.416(9) 1 d PGD A 1
H17 H 0.4815 0.8972 0.7419 0.084 Uiso 0.416(9) 1 calc PR A 1
C19 C 0.6518(13) 0.8774(6) 0.7106(6) 0.064(3) Uani 0.416(9) 1 d PGD A 1
H19 H 0.7067 0.9157 0.7303 0.077 Uiso 0.416(9) 1 calc PR A 1
C16 C 0.7047(11) 0.8313(6) 0.6743(7) 0.044(2) Uani 0.416(9) 1 d PGD A 1
H16 H 0.7949 0.8388 0.6697 0.053 Uiso 0.416(9) 1 calc PR A 1
O1 O 0.0908(7) 0.7525(3) 0.2210(2) 0.1117(19) Uani 1 1 d . . .
C1A C 0.0070(9) 0.7910(5) 0.2516(4) 0.111(3) Uani 1 1 d . . .
H1AA H 0.0012 0.8398 0.2387 0.167 Uiso 1 1 calc R . .
H1AB H 0.0499 0.7883 0.2955 0.167 Uiso 1 1 calc R . .
H1AC H -0.0871 0.7709 0.2413 0.167 Uiso 1 1 calc R . .
C15A C 0.5253(8) 0.7825(4) 0.6515(4) 0.0365(19) Uani 0.584(9) 1 d PGD A 2
H15A H 0.4589 0.7476 0.6335 0.044 Uiso 0.584(9) 1 calc PR A 2
C18A C 0.4898(8) 0.8357(4) 0.6872(4) 0.055(2) Uani 0.584(9) 1 d PGD A 2
H18A H 0.3996 0.8365 0.6931 0.066 Uiso 0.584(9) 1 calc PR A 2
C17A C 0.5890(10) 0.8878(4) 0.7141(3) 0.070(4) Uani 0.584(9) 1 d PGD A 2
H17A H 0.5652 0.9234 0.7380 0.084 Uiso 0.584(9) 1 calc PR A 2
C19A C 0.7237(9) 0.8866(4) 0.7053(4) 0.064(3) Uani 0.584(9) 1 d PGD A 2
H19A H 0.7901 0.9215 0.7233 0.077 Uiso 0.584(9) 1 calc PR A 2
C16A C 0.7592(8) 0.8334(4) 0.6696(4) 0.044(2) Uani 0.584(9) 1 d PGD A 2
H16A H 0.8494 0.8326 0.6637 0.053 Uiso 0.584(9) 1 calc PR A 2
C14A C 0.6600(9) 0.7813(4) 0.6426(5) 0.0331(17) Uani 0.584(9) 1 d PGD A 2

loop_
_atom_site_aniso_label
_atom_site_aniso_U_11
_atom_site_aniso_U_22
_atom_site_aniso_U_33
_atom_site_aniso_U_23
_atom_site_aniso_U_13
_atom_site_aniso_U_12
Ru1 0.02048(14) 0.02145(14) 0.02366(14) -0.00248(9) 0.00410(10) 0.00027(9)
N1 0.0263(13) 0.0251(13) 0.0263(13) -0.0035(10) 0.0032(11) 0.0026(10)
N2 0.0239(12) 0.0248(13) 0.0245(13) -0.0019(10) 0.0063(10) -0.0015(10)
N3 0.0232(12) 0.0249(13) 0.0262(13) -0.0012(10) 0.0060(10) 0.0010(10)
N4 0.0234(12) 0.0220(12) 0.0261(13) -0.0006(10) 0.0026(10) -0.0016(10)
N5 0.0238(13) 0.0246(13) 0.0288(13) 0.0012(10) 0.0057(11) 0.0024(10)
N6 0.0282(13) 0.0279(14) 0.0254(13) -0.0013(10) 0.0060(11) 0.0015(11)
N7 0.0227(13) 0.0272(13) 0.0307(14) -0.0094(11) 0.0059(11) -0.0011(10)
C1 0.0233(14) 0.0254(15) 0.0293(16) -0.0065(12) 0.0061(12) 0.0015(12)
C2 0.0291(16) 0.0312(17) 0.0388(18) -0.0061(14) 0.0090(14) -0.0035(13)
C3 0.0296(17) 0.0354(19) 0.050(2) -0.0163(16) 0.0019(16) -0.0055(15)
C4 0.038(2) 0.0374(19) 0.0363(19) -0.0093(15) -0.0068(16) 0.0032(16)
C5 0.0365(18) 0.0313(17) 0.0319(17) -0.0033(14) -0.0018(14) 0.0018(14)
C6 0.0213(14) 0.0234(14) 0.0275(15) -0.0033(12) 0.0069(12) 0.0028(11)
C7 0.0253(15) 0.0281(16) 0.0284(16) -0.0029(12) 0.0119(13) 0.0020(12)
C8 0.0346(18) 0.0321(17) 0.0375(18) -0.0010(14) 0.0150(15) -0.0046(14)
C9 0.047(2) 0.0324(18) 0.042(2) 0.0041(15) 0.0211(17) -0.0044(16)
C10 0.042(2) 0.0378(19) 0.0324(18) 0.0061(14) 0.0151(15) 0.0045(16)
C11 0.0314(17) 0.0354(17) 0.0264(16) 0.0007(13) 0.0099(13) 0.0036(14)
C12 0.0258(15) 0.0268(15) 0.0281(15) -0.0022(12) 0.0129(13) 0.0021(12)
C20 0.0307(16) 0.0200(14) 0.0251(15) 0.0019(11) 0.0033(12) 0.0043(12)
C21 0.0394(19) 0.0260(16) 0.0318(17) -0.0040(13) -0.0001(15) 0.0053(14)
C22 0.041(2) 0.0250(16) 0.0396(19) -0.0035(14) -0.0079(16) -0.0037(14)
C23 0.0293(17) 0.0344(19) 0.045(2) 0.0032(15) -0.0029(15) -0.0071(14)
C24 0.0282(16) 0.0321(17) 0.0352(18) 0.0000(14) 0.0055(14) -0.0031(13)
C25 0.0302(16) 0.0232(15) 0.0272(15) 0.0021(12) 0.0061(13) 0.0047(12)
C26 0.0380(19) 0.0341(18) 0.043(2) -0.0057(15) 0.0123(16) 0.0084(15)
C27 0.040(2) 0.048(2) 0.061(3) -0.0040(19) 0.025(2) 0.0108(18)
C28 0.0293(18) 0.040(2) 0.064(3) 0.0023(18) 0.0190(18) 0.0021(15)
C29 0.0282(17) 0.0289(17) 0.048(2) 0.0004(15) 0.0108(15) -0.0006(13)
C30 0.0311(16) 0.0357(18) 0.0264(16) -0.0048(13) 0.0076(13) -0.0018(14)
C31 0.047(2) 0.059(3) 0.0310(18) 0.0029(17) 0.0168(17) 0.0013(19)
C32 0.061(3) 0.054(3) 0.035(2) 0.0145(18) 0.0134(19) 0.008(2)
C33 0.051(2) 0.045(2) 0.043(2) 0.0125(17) 0.0118(18) 0.0166(19)
C34 0.0368(18) 0.0347(18) 0.0353(18) 0.0030(14) 0.0115(15) 0.0083(15)
C35 0.0282(17) 0.0407(19) 0.0275(16) -0.0101(14) 0.0060(13) -0.0023(14)
C36 0.037(2) 0.071(3) 0.0318(19) -0.0093(17) 0.0133(16) 0.0066(18)
C37 0.032(2) 0.084(3) 0.045(2) -0.022(2) 0.0128(17) 0.012(2)
C38 0.0275(17) 0.050(2) 0.049(2) -0.0159(18) 0.0022(16) 0.0092(16)
C39 0.0261(16) 0.0332(18) 0.0395(19) -0.0094(14) 0.0042(14) 0.0017(14)
P1 0.0356(5) 0.0484(6) 0.0368(5) 0.0059(4) 0.0134(4) 0.0003(4)
F1 0.079(2) 0.085(2) 0.0480(15) 0.0018(14) 0.0347(14) 0.0025(16)
F2 0.0461(15) 0.073(2) 0.095(2) 0.0212(17) -0.0017(15) -0.0165(14)
F3 0.105(3) 0.0438(16) 0.151(3) 0.0086(18) 0.092(3) 0.0075(16)
F4 0.066(2) 0.162(4) 0.071(2) 0.009(2) -0.0078(17) -0.046(2)
F5 0.080(2) 0.071(2) 0.157(4) 0.055(2) 0.060(2) 0.0367(18)
F6 0.116(3) 0.137(3) 0.0583(19) 0.013(2) 0.052(2) -0.012(3)
P2 0.0317(5) 0.0564(7) 0.0484(6) 0.0203(5) -0.0012(4) -0.0059(5)
F7 0.118(3) 0.111(3) 0.077(2) 0.036(2) 0.013(2) -0.020(3)
F8 0.245(7) 0.143(4) 0.104(3) -0.009(3) 0.041(4) -0.132(5)
F9 0.168(7) 0.355(13) 0.395(14) -0.223(12) 0.054(8) 0.094(8)
F10 0.132(4) 0.310(9) 0.095(3) 0.052(4) -0.005(3) -0.155(5)
F11 0.308(10) 0.396(13) 0.166(6) 0.043(7) 0.075(6) 0.293(10)
F12 0.193(6) 0.253(7) 0.085(3) 0.102(4) -0.059(3) -0.126(5)
C13 0.0314(17) 0.0274(16) 0.0311(17) -0.0003(13) -0.0019(14) -0.0027(13)
C14 0.040(5) 0.023(2) 0.0269(19) -0.0010(18) -0.005(3) 0.005(3)
C15 0.043(5) 0.033(4) 0.030(2) -0.002(3) 0.006(3) 0.007(3)
C18 0.070(6) 0.051(6) 0.040(3) -0.003(4) 0.010(4) 0.027(4)
C17 0.116(11) 0.043(5) 0.042(3) -0.007(4) 0.010(5) 0.033(5)
C19 0.098(9) 0.029(3) 0.045(3) -0.013(3) -0.013(5) 0.001(5)
C16 0.047(6) 0.031(2) 0.041(3) 0.0002(19) -0.008(4) -0.006(4)
O1 0.147(5) 0.109(4) 0.080(3) 0.026(3) 0.035(3) 0.047(4)
C1A 0.094(5) 0.129(7) 0.103(6) 0.009(5) 0.016(5) -0.016(5)
C15A 0.043(5) 0.033(4) 0.030(2) -0.002(3) 0.006(3) 0.007(3)
C18A 0.070(6) 0.051(6) 0.040(3) -0.003(4) 0.010(4) 0.027(4)
C17A 0.116(11) 0.043(5) 0.042(3) -0.007(4) 0.010(5) 0.033(5)
C19A 0.098(9) 0.029(3) 0.045(3) -0.013(3) -0.013(5) 0.001(5)
C16A 0.047(6) 0.031(2) 0.041(3) 0.0002(19) -0.008(4) -0.006(4)
C14A 0.040(5) 0.023(2) 0.0269(19) -0.0010(18) -0.005(3) 0.005(3)

loop_
_atom_type_symbol
_atom_type_description
_atom_type_scat_dispersion_real
_atom_type_scat_dispersion_imag
_atom_type_scat_source
C C 0.0033 0.0016 'International Tables Vol C Tables 4.2.6.8 and 6.1.1.4'
H H 0.0000 0.0000 'International Tables Vol C Tables 4.2.6.8 and 6.1.1.4'
F F 0.0171 0.0103 'International Tables Vol C Tables 4.2.6.8 and 6.1.1.4'
N N 0.0061 0.0033 'International Tables Vol C Tables 4.2.6.8 and 6.1.1.4'
O O 0.0106 0.0060 'International Tables Vol C Tables 4.2.6.8 and 6.1.1.4'
P P 0.1023 0.0942 'International Tables Vol C Tables 4.2.6.8 and 6.1.1.4'
Ru Ru -1.2594 0.8363 'International Tables Vol C Tables 4.2.6.8 and 6.1.1.4'

loop_
_geom_angle_atom_site_label_1
_geom_angle_atom_site_label_2
_geom_angle_atom_site_label_3
_geom_angle
N1 Ru1 N6 94.95(10)
N4 Ru1 N1 172.66(10)
N4 Ru1 N5 78.58(10)
N4 Ru1 N6 86.66(10)
N5 Ru1 N1 94.12(11)
N5 Ru1 N6 96.44(10)
N7 Ru1 N1 91.55(10)
N7 Ru1 N4 95.79(10)
N7 Ru1 N5 172.30(11)
N7 Ru1 N6 77.85(11)
C6 Ru1 N1 77.90(12)
C6 Ru1 N4 100.94(11)
C6 Ru1 N5 88.14(11)
C6 Ru1 N6 171.81(11)
C6 Ru1 N7 98.16(12)
C1 N1 Ru1 116.2(2)
C1 N1 C5 118.0(3)
C5 N1 Ru1 125.5(2)
C1 N2 C7 131.8(3)
C6 N2 C1 116.9(3)
C6 N2 C7 111.1(3)
C6 N3 C12 111.3(3)
C6 N3 C13 124.9(3)
C12 N3 C13 123.8(3)
C20 N4 Ru1 115.3(2)
C24 N4 Ru1 126.0(2)
C24 N4 C20 118.6(3)
C25 N5 Ru1 115.5(2)
C29 N5 Ru1 125.9(2)
C29 N5 C25 118.5(3)
C30 N6 Ru1 115.2(2)
C34 N6 Ru1 125.9(2)
C34 N6 C30 118.9(3)
C35 N7 Ru1 116.6(2)
C35 N7 C39 118.4(3)
C39 N7 Ru1 125.0(2)
N1 C1 N2 112.6(3)
N1 C1 C2 122.5(3)
C2 C1 N2 124.9(3)
C1 C2 H2 120.9
C3 C2 C1 118.2(3)
C3 C2 H2 120.9
C2 C3 H3 120.1
C4 C3 C2 119.8(3)
C4 C3 H3 120.1
C3 C4 H4 120.4
C5 C4 C3 119.2(3)
C5 C4 H4 120.4
N1 C5 C4 122.1(3)
N1 C5 H5 119.0
C4 C5 H5 119.0
N2 C6 Ru1 115.4(2)
N3 C6 Ru1 139.5(2)
N3 C6 N2 105.1(3)
C8 C7 N2 134.6(3)
C8 C7 C12 120.6(3)
C12 C7 N2 104.8(3)
C7 C8 H8 121.4
C9 C8 C7 117.1(3)
C9 C8 H8 121.4
C8 C9 H9 119.0
C8 C9 C10 122.0(3)
C10 C9 H9 119.0
C9 C10 H10 119.4
C11 C10 C9 121.2(3)
C11 C10 H10 119.4
C10 C11 H11 121.7
C10 C11 C12 116.7(3)
C12 C11 H11 121.7
C7 C12 N3 107.7(3)
C11 C12 N3 129.8(3)
C11 C12 C7 122.5(3)
N4 C20 C21 121.1(3)
N4 C20 C25 115.4(3)
C21 C20 C25 123.5(3)
C20 C21 H21 120.3
C22 C21 C20 119.3(3)
C22 C21 H21 120.3
C21 C22 H22 120.4
C23 C22 C21 119.3(3)
C23 C22 H22 120.4
C22 C23 H23 120.6
C22 C23 C24 118.8(3)
C24 C23 H23 120.6
N4 C24 C23 122.8(3)
N4 C24 H24 118.6
C23 C24 H24 118.6
N5 C25 C20 115.0(3)
N5 C25 C26 121.3(3)
C26 C25 C20 123.8(3)
C25 C26 H26 120.5
C25 C26 C27 118.9(4)
C27 C26 H26 120.5
C26 C27 H27 120.2
C28 C27 C26 119.6(4)
C28 C27 H27 120.2
C27 C28 H28 120.4
C27 C28 C29 119.2(4)
C29 C28 H28 120.4
N5 C29 C28 122.5(4)
N5 C29 H29 118.8
C28 C29 H29 118.8
N6 C30 C31 120.8(3)
N6 C30 C35 114.8(3)
C31 C30 C35 124.4(3)
C30 C31 H31 120.0
C32 C31 C30 119.9(4)
C32 C31 H31 120.0
C31 C32 H32 120.4
C31 C32 C33 119.1(4)
C33 C32 H32 120.4
C32 C33 H33 120.7
C34 C33 C32 118.6(4)
C34 C33 H33 120.7
N6 C34 C33 122.6(3)
N6 C34 H34 118.7
C33 C34 H34 118.7
N7 C35 C30 115.5(3)
N7 C35 C36 121.1(3)
C36 C35 C30 123.4(4)
C35 C36 H36 120.1
C37 C36 C35 119.7(4)
C37 C36 H36 120.1
C36 C37 H37 120.2
C38 C37 C36 119.5(4)
C38 C37 H37 120.2
C37 C38 H38 120.7
C37 C38 C39 118.5(4)
C39 C38 H38 120.7
N7 C39 C38 122.7(4)
N7 C39 H39 118.6
C38 C39 H39 118.6
F1 P1 F2 92.02(19)
F1 P1 F3 88.53(18)
F1 P1 F4 88.70(19)
F1 P1 F6 178.0(2)
F2 P1 F3 87.4(2)
F2 P1 F6 87.9(2)
F4 P1 F2 177.6(2)
F4 P1 F3 90.3(2)
F4 P1 F6 91.3(2)
F5 P1 F1 92.1(2)
F5 P1 F2 90.9(2)
F5 P1 F3 178.3(2)
F5 P1 F4 91.3(3)
F5 P1 F6 89.9(2)
F6 P1 F3 89.5(2)
F8 P2 F7 93.0(3)
F9 P2 F7 91.7(6)
F9 P2 F8 82.5(5)
F9 P2 F12 96.3(6)
F10 P2 F7 86.7(2)
F10 P2 F8 164.3(5)
F10 P2 F9 81.8(5)
F10 P2 F12 93.1(3)
F11 P2 F7 82.0(3)
F11 P2 F8 94.5(6)
F11 P2 F9 172.8(7)
F11 P2 F10 100.9(6)
F11 P2 F12 90.1(5)
F12 P2 F7 171.9(4)
F12 P2 F8 89.4(3)
N3 C13 H13A 110.4
N3 C13 H13B 110.4
N3 C13 H13C 107.3
N3 C13 H13D 107.3
N3 C13 C14 106.4(5)
N3 C13 C14A 120.3(4)
H13A C13 H13B 108.6
H13A C13 H13C 7.0
H13A C13 H13D 111.0
H13B C13 H13C 104.8
H13B C13 H13D 3.3
H13C C13 H13D 106.9
C14 C13 H13A 110.4
C14 C13 H13B 110.4
C14 C13 H13C 117.4
C14 C13 H13D 111.1
C14A C13 H13A 100.4
C14A C13 H13B 105.8
C14A C13 H13C 107.3
C14A C13 H13D 107.3
C14A C13 C14 14.2(6)
C15 C14 C13 125.6(6)
C15 C14 C16 120.0
C16 C14 C13 114.3(6)
C14 C15 H15 120.0
C18 C15 C14 120.0
C18 C15 H15 120.0
C15 C18 H18 120.0
C15 C18 C17 120.0
C17 C18 H18 120.0
C18 C17 H17 120.0
C19 C17 C18 120.0
C19 C17 H17 120.0
C17 C19 H19 120.0
C17 C19 C16 120.0
C16 C19 H19 120.0
C14 C16 H16 120.0
C19 C16 C14 120.0
C19 C16 H16 120.0
O1 C1A H1AA 109.5
O1 C1A H1AB 109.5
O1 C1A H1AC 109.5
H1AA C1A H1AB 109.5
H1AA C1A H1AC 109.5
H1AB C1A H1AC 109.5
C18A C15A H15A 120.0
C18A C15A C14A 120.0
C14A C15A H15A 120.0
C15A C18A H18A 120.0
C15A C18A C17A 120.0
C17A C18A H18A 120.0
C18A C17A H17A 120.0
C19A C17A C18A 120.0
C19A C17A H17A 120.0
C17A C19A H19A 120.0
C17A C19A C16A 120.0
C16A C19A H19A 120.0
C19A C16A H16A 120.0
C14A C16A C19A 120.0
C14A C16A H16A 120.0
C15A C14A C13 120.1(5)
C16A C14A C13 119.8(4)
C16A C14A C15A 120.0

loop_
_geom_bond_atom_site_label_1
_geom_bond_atom_site_label_2
_geom_bond_distance
Ru1 N1 2.070(3)
Ru1 N4 2.067(3)
Ru1 N5 2.068(3)
Ru1 N6 2.115(3)
Ru1 N7 2.059(3)
Ru1 C6 1.983(3)
N1 C1 1.352(4)
N1 C5 1.354(4)
N2 C1 1.400(4)
N2 C6 1.394(4)
N2 C7 1.407(4)
N3 C6 1.348(4)
N3 C12 1.394(4)
N3 C13 1.451(4)
N4 C20 1.361(4)
N4 C24 1.340(4)
N5 C25 1.360(4)
N5 C29 1.341(4)
N6 C30 1.351(4)
N6 C34 1.343(4)
N7 C35 1.355(5)
N7 C39 1.356(4)
C1 C2 1.384(5)
C2 H2 0.9300
C2 C3 1.383(5)
C3 H3 0.9300
C3 C4 1.375(6)
C4 H4 0.9300
C4 C5 1.375(5)
C5 H5 0.9300
C7 C8 1.387(5)
C7 C12 1.394(5)
C8 H8 0.9300
C8 C9 1.384(5)
C9 H9 0.9300
C9 C10 1.395(5)
C10 H10 0.9300
C10 C11 1.382(5)
C11 H11 0.9300
C11 C12 1.385(5)
C20 C21 1.393(5)
C20 C25 1.462(5)
C21 H21 0.9300
C21 C22 1.383(6)
C22 H22 0.9300
C22 C23 1.380(6)
C23 H23 0.9300
C23 C24 1.381(5)
C24 H24 0.9300
C25 C26 1.384(5)
C26 H26 0.9300
C26 C27 1.387(6)
C27 H27 0.9300
C27 C28 1.364(6)
C28 H28 0.9300
C28 C29 1.376(5)
C29 H29 0.9300
C30 C31 1.391(5)
C30 C35 1.472(5)
C31 H31 0.9300
C31 C32 1.365(6)
C32 H32 0.9300
C32 C33 1.390(6)
C33 H33 0.9300
C33 C34 1.375(5)
C34 H34 0.9300
C35 C36 1.389(5)
C36 H36 0.9300
C36 C37 1.382(6)
C37 H37 0.9300
C37 C38 1.375(7)
C38 H38 0.9300
C38 C39 1.383(5)
C39 H39 0.9300
P1 F1 1.572(3)
P1 F2 1.574(3)
P1 F3 1.598(3)
P1 F4 1.573(3)
P1 F5 1.559(3)
P1 F6 1.595(3)
P2 F7 1.584(4)
P2 F8 1.518(4)
P2 F9 1.498(6)
P2 F10 1.496(4)
P2 F11 1.495(6)
P2 F12 1.498(4)
C13 H13A 0.9700
C13 H13B 0.9700
C13 H13C 0.9700
C13 H13D 0.9700
C13 C14 1.609(8)
C13 C14A 1.465(6)
C14 C15 1.3900
C14 C16 1.3900
C15 H15 0.9300
C15 C18 1.3900
C18 H18 0.9300
C18 C17 1.3900
C17 H17 0.9300
C17 C19 1.3900
C19 H19 0.9300
C19 C16 1.3900
C16 H16 0.9300
O1 C1A 1.414(10)
C1A H1AA 0.9600
C1A H1AB 0.9600
C1A H1AC 0.9600
C15A H15A 0.9300
C15A C18A 1.3900
C15A C14A 1.3900
C18A H18A 0.9300
C18A C17A 1.3900
C17A H17A 0.9300
C17A C19A 1.3900
C19A H19A 0.9300
C19A C16A 1.3900
C16A H16A 0.9300
C16A C14A 1.3900

loop_
_geom_torsion_atom_site_label_1
_geom_torsion_atom_site_label_2
_geom_torsion_atom_site_label_3
_geom_torsion_atom_site_label_4
_geom_torsion
Ru1 N1 C1 N2 -9.3(3)
Ru1 N1 C1 C2 170.0(3)
Ru1 N1 C5 C4 -171.8(3)
Ru1 N4 C20 C21 179.0(2)
Ru1 N4 C20 C25 -3.2(3)
Ru1 N4 C24 C23 179.4(3)
Ru1 N5 C25 C20 4.2(3)
Ru1 N5 C25 C26 -176.1(3)
Ru1 N5 C29 C28 176.1(3)
Ru1 N6 C30 C31 -179.5(3)
Ru1 N6 C30 C35 1.5(4)
Ru1 N6 C34 C33 -180.0(3)
Ru1 N7 C35 C30 -0.5(4)
Ru1 N7 C35 C36 178.8(3)
Ru1 N7 C39 C38 -180.0(3)
N1 Ru1 N4 C20 -1.6(9)
N1 Ru1 N4 C24 -178.1(7)
N1 Ru1 N5 C25 174.8(2)
N1 Ru1 N5 C29 -2.3(3)
N1 Ru1 N6 C30 -91.9(2)
N1 Ru1 N6 C34 88.3(3)
N1 Ru1 N7 C35 95.7(2)
N1 Ru1 N7 C39 -85.0(3)
N1 Ru1 C6 N2 -8.3(2)
N1 Ru1 C6 N3 172.0(4)
N1 C1 C2 C3 3.6(5)
N2 C1 C2 C3 -177.2(3)
N2 C7 C8 C9 -178.4(3)
N2 C7 C12 N3 0.3(3)
N2 C7 C12 C11 179.8(3)
N3 C13 C14 C15 4.9(10)
N3 C13 C14 C16 -172.7(6)
N3 C13 C14A C15A 2.6(8)
N3 C13 C14A C16A -174.4(4)
N4 Ru1 N1 C1 -71.7(9)
N4 Ru1 N1 C5 102.1(8)
N4 Ru1 N5 C25 -4.5(2)
N4 Ru1 N5 C29 178.4(3)
N4 Ru1 N6 C30 95.3(2)
N4 Ru1 N6 C34 -84.6(3)
N4 Ru1 N7 C35 -84.3(2)
N4 Ru1 N7 C39 95.0(3)
N4 Ru1 C6 N2 164.3(2)
N4 Ru1 C6 N3 -15.4(4)
N4 C20 C21 C22 1.9(5)
N4 C20 C25 N5 -0.6(4)
N4 C20 C25 C26 179.6(3)
N5 Ru1 N1 C1 -77.3(2)
N5 Ru1 N1 C5 96.5(3)
N5 Ru1 N4 C20 4.1(2)
N5 Ru1 N4 C24 -172.4(3)
N5 Ru1 N6 C30 173.4(2)
N5 Ru1 N6 C34 -6.5(3)
N5 Ru1 N7 C35 -41.7(9)
N5 Ru1 N7 C39 137.7(7)
N5 Ru1 C6 N2 86.3(2)
N5 Ru1 C6 N3 -93.4(3)
N5 C25 C26 C27 -0.5(5)
N6 Ru1 N1 C1 -174.2(2)
N6 Ru1 N1 C5 -0.3(3)
N6 Ru1 N4 C20 101.4(2)
N6 Ru1 N4 C24 -75.2(3)
N6 Ru1 N5 C25 -89.7(2)
N6 Ru1 N5 C29 93.2(3)
N6 Ru1 N7 C35 1.0(2)
N6 Ru1 N7 C39 -179.7(3)
N6 Ru1 C6 N2 -37.9(9)
N6 Ru1 C6 N3 142.4(7)
N6 C30 C31 C32 -0.2(6)
N6 C30 C35 N7 -0.7(4)
N6 C30 C35 C36 -179.9(3)
N7 Ru1 N1 C1 107.9(2)
N7 Ru1 N1 C5 -78.3(3)
N7 Ru1 N4 C20 178.8(2)
N7 Ru1 N4 C24 2.3(3)
N7 Ru1 N5 C25 -47.9(9)
N7 Ru1 N5 C29 134.9(7)
N7 Ru1 N6 C30 -1.4(2)
N7 Ru1 N6 C34 178.8(3)
N7 Ru1 C6 N2 -98.2(2)
N7 Ru1 C6 N3 82.1(3)
N7 C35 C36 C37 1.5(6)
C1 N1 C5 C4 2.0(5)
C1 N2 C6 Ru1 6.2(3)
C1 N2 C6 N3 -174.0(3)
C1 N2 C7 C8 -7.9(6)
C1 N2 C7 C12 173.1(3)
C1 C2 C3 C4 -0.4(5)
C2 C3 C4 C5 -1.8(6)
C3 C4 C5 N1 1.0(6)
C5 N1 C1 N2 176.4(3)
C5 N1 C1 C2 -4.3(5)
C6 Ru1 N1 C1 9.9(2)
C6 Ru1 N1 C5 -176.3(3)
C6 Ru1 N4 C20 -81.7(2)
C6 Ru1 N4 C24 101.7(3)
C6 Ru1 N5 C25 97.1(2)
C6 Ru1 N5 C29 -80.0(3)
C6 Ru1 N6 C30 -63.0(9)
C6 Ru1 N6 C34 117.2(8)
C6 Ru1 N7 C35 173.7(2)
C6 Ru1 N7 C39 -7.0(3)
C6 N2 C1 N1 2.2(4)
C6 N2 C1 C2 -177.1(3)
C6 N2 C7 C8 178.3(3)
C6 N2 C7 C12 -0.7(3)
C6 N3 C12 C7 0.2(3)
C6 N3 C12 C11 -179.3(3)
C6 N3 C13 C14 95.0(7)
C6 N3 C13 C14A 91.2(6)
C7 N2 C1 N1 -171.3(3)
C7 N2 C1 C2 9.4(5)
C7 N2 C6 Ru1 -179.0(2)
C7 N2 C6 N3 0.8(3)
C7 C8 C9 C10 -0.8(5)
C8 C7 C12 N3 -178.9(3)
C8 C7 C12 C11 0.6(5)
C8 C9 C10 C11 0.0(6)
C9 C10 C11 C12 1.1(5)
C10 C11 C12 N3 178.0(3)
C10 C11 C12 C7 -1.4(5)
C12 N3 C6 Ru1 179.1(3)
C12 N3 C6 N2 -0.6(3)
C12 N3 C13 C14 -83.3(7)
C12 N3 C13 C14A -87.1(6)
C12 C7 C8 C9 0.5(5)
C20 N4 C24 C23 3.0(5)
C20 C21 C22 C23 1.8(5)
C20 C25 C26 C27 179.2(3)
C21 C20 C25 N5 177.2(3)
C21 C20 C25 C26 -2.6(5)
C21 C22 C23 C24 -3.0(5)
C22 C23 C24 N4 0.7(5)
C24 N4 C20 C21 -4.2(4)
C24 N4 C20 C25 173.6(3)
C25 N5 C29 C28 -0.9(5)
C25 C20 C21 C22 -175.8(3)
C25 C26 C27 C28 -0.6(6)
C26 C27 C28 C29 0.9(6)
C27 C28 C29 N5 -0.2(6)
C29 N5 C25 C20 -178.5(3)
C29 N5 C25 C26 1.2(5)
C30 N6 C34 C33 0.2(6)
C30 C31 C32 C33 -0.5(7)
C30 C35 C36 C37 -179.3(4)
C31 C30 C35 N7 -179.6(3)
C31 C30 C35 C36 1.2(6)
C31 C32 C33 C34 0.9(7)
C32 C33 C34 N6 -0.8(7)
C34 N6 C30 C31 0.3(5)
C34 N6 C30 C35 -178.6(3)
C35 N7 C39 C38 -0.7(5)
C35 C30 C31 C32 178.6(4)
C35 C36 C37 C38 -1.1(7)
C36 C37 C38 C39 -0.1(6)
C37 C38 C39 N7 1.0(6)
C39 N7 C35 C30 -179.8(3)
C39 N7 C35 C36 -0.6(5)
C13 N3 C6 Ru1 0.7(5)
C13 N3 C6 N2 -179.1(3)
C13 N3 C12 C7 178.7(3)
C13 N3 C12 C11 -0.8(5)
C13 C14 C15 C18 -177.5(13)
C13 C14 C16 C19 177.8(12)
C14 C13 C14A C15A -12(4)
C14 C13 C14A C16A 171(5)
C14 C15 C18 C17 0.0
C15 C14 C16 C19 0.0
C15 C18 C17 C19 0.0
C18 C17 C19 C16 0.0
C17 C19 C16 C14 0.0
C16 C14 C15 C18 0.0
C15A C18A C17A C19A 0.0
C18A C15A C14A C13 -177.0(9)
C18A C15A C14A C16A 0.0
C18A C17A C19A C16A 0.0
C17A C19A C16A C14A 0.0
C19A C16A C14A C13 177.0(9)
C19A C16A C14A C15A 0.0
C14A C13 C14 C15 172(5)
C14A C13 C14 C16 -6(4)
C14A C15A C18A C17A 0.0
